data_7001378
loop_
_publ_author_name
'Ariyananda, Piyal W. G.'
'Kieber-Emmons, Matthew T.'
'Yap, Glenn P. A.'
'Riordan, Charles G.'

_publ_section_title
;
 Synthetic analogs for evaluating the influence of N--H&#x22EF;S
 hydrogen bonds on the formation of thioester in acetyl coenzyme a
 synthase
;
_journal_issue 22
_journal_name_full 'Dalton Transactions'
_journal_page_first 4359
_journal_page_last 4369
_journal_paper_doi 10.1039/b901192g
_journal_year 2009
_chemical_formula_sum 'C17 H32 Ni P2 S'
_chemical_formula_weight 389.14
_chemical_name_common 'manuscript number B901192G'
_chemical_name_systematic
;
manuscript number B901192G
;
_space_group_IT_number 43
_symmetry_cell_setting orthorhombic
_symmetry_space_group_name_Hall 'F 2 -2d'
_symmetry_space_group_name_H-M 'F d d 2'
_atom_sites_solution_hydrogens geom
_atom_sites_solution_primary direct
_atom_sites_solution_secondary difmap
_audit_creation_method SHELXL-97
_cell_angle_alpha 90.00
_cell_angle_beta 90.00
_cell_angle_gamma 90.00
_cell_formula_units_Z 32
_cell_length_a 33.934(3)
_cell_length_b 68.417(9)
_cell_length_c 6.7986(7)
_cell_measurement_reflns_used 1004
_cell_measurement_temperature 120(2)
_cell_measurement_theta_max 28.12
_cell_measurement_theta_min 2.99
_cell_volume 15784(3)
_computing_cell_refinement 'SAINT (Bruker, 2002)'
_computing_data_collection 'SMART (Bruker, 2002)'
_computing_data_reduction SAINT
_computing_molecular_graphics 'SHELXTL (Sheldrick, 2001)'
_computing_publication_material 'SHELXTL (Sheldrick, 2001)'
_computing_structure_refinement 'SHELXL-97 (Sheldrick, 1997)'
_computing_structure_solution 'SHELXS-97 (Sheldrick, 1990)'
_diffrn_ambient_temperature 120(2)
_diffrn_detector_area_resol_mean 836.6
_diffrn_measured_fraction_theta_full 0.999
_diffrn_measured_fraction_theta_max 0.999
_diffrn_measurement_device_type 'Bruker AXS APEX diffractometer'
_diffrn_measurement_method \w
_diffrn_radiation_monochromator graphite
_diffrn_radiation_source 'fine-focus sealed tube'
_diffrn_radiation_type MoK\a
_diffrn_radiation_wavelength 0.71073
_diffrn_reflns_av_R_equivalents 0.0342
_diffrn_reflns_av_sigmaI/netI 0.0275
_diffrn_reflns_limit_h_max 40
_diffrn_reflns_limit_h_min -40
_diffrn_reflns_limit_k_max 80
_diffrn_reflns_limit_k_min -80
_diffrn_reflns_limit_l_max 8
_diffrn_reflns_limit_l_min -8
_diffrn_reflns_number 40255
_diffrn_reflns_theta_full 25.00
_diffrn_reflns_theta_max 25.00
_diffrn_reflns_theta_min 2.15
_diffrn_standards_decay_% 1
_diffrn_standards_interval_count 0
_diffrn_standards_interval_time 0
_diffrn_standards_number 0
_exptl_absorpt_coefficient_mu 1.244
_exptl_absorpt_correction_T_max 0.8825
_exptl_absorpt_correction_T_min 0.7519
_exptl_absorpt_correction_type multi-scan
_exptl_absorpt_process_details 'SADABS (Sheldrick, 2003)'
_exptl_crystal_colour yellow
_exptl_crystal_density_diffrn 1.310
_exptl_crystal_density_method 'not measured'
_exptl_crystal_description block
_exptl_crystal_F_000 6656
_exptl_crystal_size_max 0.24
_exptl_crystal_size_mid 0.12
_exptl_crystal_size_min 0.10
_refine_diff_density_max 0.439
_refine_diff_density_min -0.190
_refine_diff_density_rms 0.049
_refine_ls_abs_structure_details 'Flack H D (1983), Acta Cryst. A39, 876-881'
_refine_ls_abs_structure_Flack 0.002(7)
_refine_ls_extinction_method none
_refine_ls_goodness_of_fit_ref 1.027
_refine_ls_hydrogen_treatment constr
_refine_ls_matrix_type full
_refine_ls_number_parameters 389
_refine_ls_number_reflns 6932
_refine_ls_number_restraints 1
_refine_ls_restrained_S_all 1.026
_refine_ls_R_factor_all 0.0231
_refine_ls_R_factor_gt 0.0219
_refine_ls_shift/su_max 0.001
_refine_ls_shift/su_mean 0.000
_refine_ls_structure_factor_coef Fsqd
_refine_ls_weighting_details 'calc w=1/[\s^2^(Fo^2^)+(0.0302P)^2^] where P=(Fo^2^+2Fc^2^)/3'
_refine_ls_weighting_scheme calc
_refine_ls_wR_factor_gt 0.0525
_refine_ls_wR_factor_ref 0.0535
_reflns_number_gt 6742
_reflns_number_total 6932
_reflns_threshold_expression >2sigma(I)
_cod_data_source_file b901192g.txt
_cod_data_source_block char197a
_cod_depositor_comments
;
The following automatic conversions were performed:
'_symmetry_cell_setting' value 'Orthorhombic' changed to 'orthorhombic'
according to '/home/saulius/struct/CIF-dictionaries/cif_core.dic'
dictionary named 'cif_core.dic' version 2.4.1 from 2010-06-29.

Automatic conversion script
Id: cif_fix_enum 1527 2010-12-29 10:47:43Z saulius 
;
_cod_original_sg_symbol_H-M Fdd2
_cod_database_code 7001378

loop_
_symmetry_equiv_pos_as_xyz
'x, y, z'
'-x, -y, z'
'x+1/4, -y+1/4, z+1/4'
'-x+1/4, y+1/4, z+1/4'
'x, y+1/2, z+1/2'
'-x, -y+1/2, z+1/2'
'x+1/4, -y+3/4, z+3/4'
'-x+1/4, y+3/4, z+3/4'
'x+1/2, y, z+1/2'
'-x+1/2, -y, z+1/2'
'x+3/4, -y+1/4, z+3/4'
'-x+3/4, y+1/4, z+3/4'
'x+1/2, y+1/2, z'
'-x+1/2, -y+1/2, z'
'x+3/4, -y+3/4, z+1/4'
'-x+3/4, y+3/4, z+1/4'

loop_
_atom_site_label
_atom_site_type_symbol
_atom_site_fract_x
_atom_site_fract_y
_atom_site_fract_z
_atom_site_U_iso_or_equiv
_atom_site_adp_type
_atom_site_occupancy
_atom_site_symmetry_multiplicity
_atom_site_calc_flag
_atom_site_refinement_flags
_atom_site_disorder_assembly
_atom_site_disorder_group
Ni1 Ni 0.372513(7) 0.060347(4) 0.28509(4) 0.01747(7) Uani 1 1 d . . .
Ni2 Ni 0.119327(8) 0.063794(4) 0.35520(4) 0.01849(7) Uani 1 1 d . . .
P1 P 0.370033(15) 0.085683(8) 0.46410(9) 0.01910(12) Uani 1 1 d . . .
P2 P 0.430393(15) 0.053661(8) 0.41322(8) 0.01808(12) Uani 1 1 d . . .
P3 P 0.166439(16) 0.065631(8) 0.55966(9) 0.02020(12) Uani 1 1 d . . .
P4 P 0.109485(15) 0.033690(8) 0.45734(9) 0.01833(12) Uani 1 1 d . . .
S1 S 0.374649(16) 0.032924(9) 0.11539(10) 0.02911(14) Uani 1 1 d . . .
S2 S 0.071281(17) 0.060450(8) 0.13896(9) 0.02689(13) Uani 1 1 d . . .
C1 C 0.32216(6) 0.06911(3) 0.1728(4) 0.0250(5) Uani 1 1 d . . .
H1A H 0.3172 0.0827 0.2114 0.037 Uiso 1 1 calc R . .
H1B H 0.3008 0.0608 0.2219 0.037 Uiso 1 1 calc R . .
H1C H 0.3233 0.0682 0.0290 0.037 Uiso 1 1 calc R . .
C2 C 0.29854(6) 0.02011(3) 0.0445(3) 0.0255(5) Uani 1 1 d . . .
H2A H 0.2986 0.0157 0.1769 0.031 Uiso 1 1 calc R . .
C3 C 0.26555(7) 0.01716(3) -0.0719(4) 0.0288(5) Uani 1 1 d . . .
H3A H 0.2430 0.0109 -0.0178 0.035 Uiso 1 1 calc R . .
C4 C 0.26518(7) 0.02317(3) -0.2660(4) 0.0295(5) Uani 1 1 d . . .
H4A H 0.2427 0.0208 -0.3461 0.035 Uiso 1 1 calc R . .
C5 C 0.29772(7) 0.03259(3) -0.3424(3) 0.0282(5) Uani 1 1 d . . .
H5A H 0.2976 0.0369 -0.4752 0.034 Uiso 1 1 calc R . .
C6 C 0.33044(6) 0.03577(3) -0.2259(4) 0.0254(5) Uani 1 1 d . . .
H6A H 0.3526 0.0423 -0.2803 0.031 Uiso 1 1 calc R . .
C7 C 0.33180(6) 0.02961(3) -0.0313(3) 0.0226(5) Uani 1 1 d . . .
C8 C 0.41071(6) 0.08517(3) 0.6455(3) 0.0230(5) Uani 1 1 d . . .
H8A H 0.4175 0.0987 0.6853 0.028 Uiso 1 1 calc R . .
H8B H 0.4023 0.0779 0.7642 0.028 Uiso 1 1 calc R . .
C9 C 0.44691(6) 0.07521(3) 0.5533(3) 0.0220(5) Uani 1 1 d . . .
H9A H 0.4655 0.0712 0.6578 0.026 Uiso 1 1 calc R . .
H9B H 0.4607 0.0845 0.4649 0.026 Uiso 1 1 calc R . .
C10 C 0.37435(6) 0.10926(3) 0.3361(4) 0.0272(5) Uani 1 1 d . . .
H10A H 0.3496 0.1118 0.2628 0.033 Uiso 1 1 calc R . .
H10B H 0.3773 0.1198 0.4352 0.033 Uiso 1 1 calc R . .
C11 C 0.40893(7) 0.11026(3) 0.1930(4) 0.0330(6) Uani 1 1 d . . .
H11A H 0.4070 0.1223 0.1148 0.050 Uiso 1 1 calc R . .
H11B H 0.4082 0.0989 0.1053 0.050 Uiso 1 1 calc R . .
H11C H 0.4337 0.1103 0.2669 0.050 Uiso 1 1 calc R . .
C12 C 0.32581(6) 0.08886(3) 0.6166(4) 0.0251(5) Uani 1 1 d . . .
H12A H 0.3030 0.0910 0.5283 0.030 Uiso 1 1 calc R . .
H12B H 0.3211 0.0765 0.6893 0.030 Uiso 1 1 calc R . .
C13 C 0.32716(7) 0.10557(3) 0.7643(4) 0.0323(6) Uani 1 1 d . . .
H13A H 0.3027 0.1057 0.8407 0.048 Uiso 1 1 calc R . .
H13B H 0.3301 0.1180 0.6941 0.048 Uiso 1 1 calc R . .
H13C H 0.3496 0.1037 0.8532 0.048 Uiso 1 1 calc R . .
C14 C 0.47123(6) 0.04895(3) 0.2437(3) 0.0220(5) Uani 1 1 d . . .
H14A H 0.4964 0.0496 0.3172 0.026 Uiso 1 1 calc R . .
H14B H 0.4686 0.0356 0.1895 0.026 Uiso 1 1 calc R . .
C15 C 0.47250(6) 0.06365(3) 0.0737(3) 0.0274(5) Uani 1 1 d . . .
H15A H 0.4949 0.0607 -0.0121 0.041 Uiso 1 1 calc R . .
H15B H 0.4754 0.0769 0.1266 0.041 Uiso 1 1 calc R . .
H15C H 0.4480 0.0628 -0.0020 0.041 Uiso 1 1 calc R . .
C16 C 0.43306(6) 0.03345(3) 0.5897(3) 0.0226(5) Uani 1 1 d . . .
H16A H 0.4184 0.0374 0.7093 0.027 Uiso 1 1 calc R . .
H16B H 0.4191 0.0221 0.5321 0.027 Uiso 1 1 calc R . .
C17 C 0.47414(6) 0.02674(3) 0.6524(4) 0.0281(5) Uani 1 1 d . . .
H17A H 0.4719 0.0181 0.7665 0.042 Uiso 1 1 calc R . .
H17B H 0.4901 0.0381 0.6874 0.042 Uiso 1 1 calc R . .
H17C H 0.4867 0.0197 0.5436 0.042 Uiso 1 1 calc R . .
C18 C 0.13094(6) 0.09131(3) 0.2891(4) 0.0264(5) Uani 1 1 d . . .
H18A H 0.1592 0.0938 0.3063 0.040 Uiso 1 1 calc R . .
H18B H 0.1159 0.0999 0.3760 0.040 Uiso 1 1 calc R . .
H18C H 0.1236 0.0938 0.1520 0.040 Uiso 1 1 calc R . .
C19 C 0.05050(7) 0.08901(3) -0.1289(4) 0.0289(5) Uani 1 1 d . . .
H19A H 0.0616 0.0807 -0.2264 0.035 Uiso 1 1 calc R . .
C20 C 0.03297(7) 0.10655(3) -0.1841(4) 0.0364(6) Uani 1 1 d . . .
H20A H 0.0318 0.1100 -0.3193 0.044 Uiso 1 1 calc R . .
C21 C 0.01726(7) 0.11895(4) -0.0450(4) 0.0390(6) Uani 1 1 d . . .
H21A H 0.0055 0.1309 -0.0837 0.047 Uiso 1 1 calc R . .
C22 C 0.01873(7) 0.11378(3) 0.1513(4) 0.0345(6) Uani 1 1 d . . .
H22A H 0.0080 0.1223 0.2480 0.041 Uiso 1 1 calc R . .
C23 C 0.03587(6) 0.09619(3) 0.2080(4) 0.0278(5) Uani 1 1 d . . .
H23A H 0.0367 0.0928 0.3434 0.033 Uiso 1 1 calc R . .
C24 C 0.05190(6) 0.08347(3) 0.0692(4) 0.0239(5) Uani 1 1 d . . .
C25 C 0.16481(6) 0.04464(3) 0.7292(3) 0.0230(5) Uani 1 1 d . . .
H25A H 0.1914 0.0423 0.7845 0.028 Uiso 1 1 calc R . .
H25B H 0.1466 0.0475 0.8394 0.028 Uiso 1 1 calc R . .
C26 C 0.15065(6) 0.02642(3) 0.6178(3) 0.0216(4) Uani 1 1 d . . .
H26A H 0.1418 0.0163 0.7120 0.026 Uiso 1 1 calc R . .
H26B H 0.1724 0.0210 0.5379 0.026 Uiso 1 1 calc R . .
C27 C 0.16962(7) 0.08657(3) 0.7277(4) 0.0298(5) Uani 1 1 d . . .
H27A H 0.1681 0.0987 0.6488 0.036 Uiso 1 1 calc R . .
H27B H 0.1463 0.0863 0.8154 0.036 Uiso 1 1 calc R . .
C28 C 0.20650(8) 0.08755(4) 0.8551(4) 0.0428(7) Uani 1 1 d . . .
H28A H 0.2041 0.0984 0.9488 0.064 Uiso 1 1 calc R . .
H28B H 0.2296 0.0897 0.7713 0.064 Uiso 1 1 calc R . .
H28C H 0.2096 0.0752 0.9272 0.064 Uiso 1 1 calc R . .
C29 C 0.21493(6) 0.06478(3) 0.4375(4) 0.0265(5) Uani 1 1 d . . .
H29A H 0.2206 0.0777 0.3790 0.032 Uiso 1 1 calc R . .
H29B H 0.2355 0.0621 0.5372 0.032 Uiso 1 1 calc R . .
C30 C 0.21715(7) 0.04926(3) 0.2768(4) 0.0314(5) Uani 1 1 d . . .
H30A H 0.2407 0.0515 0.1962 0.047 Uiso 1 1 calc R . .
H30B H 0.1936 0.0501 0.1938 0.047 Uiso 1 1 calc R . .
H30C H 0.2186 0.0363 0.3372 0.047 Uiso 1 1 calc R . .
C31 C 0.10400(6) 0.01332(3) 0.2846(3) 0.0220(5) Uani 1 1 d . . .
H31A H 0.1019 0.0010 0.3596 0.026 Uiso 1 1 calc R . .
H31B H 0.0793 0.0151 0.2094 0.026 Uiso 1 1 calc R . .
C32 C 0.13839(7) 0.01174(3) 0.1407(3) 0.0279(5) Uani 1 1 d . . .
H32A H 0.1333 0.0011 0.0474 0.042 Uiso 1 1 calc R . .
H32B H 0.1627 0.0090 0.2135 0.042 Uiso 1 1 calc R . .
H32C H 0.1412 0.0241 0.0689 0.042 Uiso 1 1 calc R . .
C33 C 0.06582(6) 0.03200(3) 0.6147(4) 0.0254(5) Uani 1 1 d . . .
H33A H 0.0693 0.0412 0.7258 0.031 Uiso 1 1 calc R . .
H33B H 0.0428 0.0366 0.5377 0.031 Uiso 1 1 calc R . .
C34 C 0.05587(7) 0.01202(3) 0.6992(4) 0.0338(6) Uani 1 1 d . . .
H34A H 0.0340 0.0133 0.7924 0.051 Uiso 1 1 calc R . .
H34B H 0.0790 0.0067 0.7674 0.051 Uiso 1 1 calc R . .
H34C H 0.0482 0.0032 0.5924 0.051 Uiso 1 1 calc R . .

loop_
_atom_site_aniso_label
_atom_site_aniso_U_11
_atom_site_aniso_U_22
_atom_site_aniso_U_33
_atom_site_aniso_U_23
_atom_site_aniso_U_13
_atom_site_aniso_U_12
Ni1 0.01727(13) 0.01667(13) 0.01846(14) -0.00248(11) -0.00149(10) -0.00008(10)
Ni2 0.01963(13) 0.01543(13) 0.02040(15) 0.00160(12) -0.00205(11) 0.00026(10)
P1 0.0208(3) 0.0167(3) 0.0198(3) -0.0026(2) -0.0006(2) 0.0008(2)
P2 0.0174(3) 0.0181(3) 0.0187(3) -0.0008(2) -0.0009(2) -0.0006(2)
P3 0.0206(3) 0.0187(3) 0.0213(3) -0.0007(2) -0.0030(2) 0.0002(2)
P4 0.0191(3) 0.0162(3) 0.0197(3) 0.0013(2) 0.0004(2) 0.0009(2)
S1 0.0248(3) 0.0246(3) 0.0379(4) -0.0132(3) -0.0106(3) 0.0064(2)
S2 0.0306(3) 0.0193(3) 0.0308(3) 0.0022(2) -0.0114(3) -0.0013(2)
C1 0.0208(11) 0.0223(11) 0.0319(14) -0.0002(10) -0.0070(9) 0.0026(9)
C2 0.0286(12) 0.0232(12) 0.0248(12) -0.0006(10) 0.0021(10) 0.0021(9)
C3 0.0219(11) 0.0244(12) 0.0401(15) -0.0009(11) 0.0011(10) -0.0030(9)
C4 0.0245(12) 0.0259(13) 0.0382(14) -0.0064(11) -0.0100(11) 0.0035(9)
C5 0.0315(13) 0.0277(12) 0.0253(13) -0.0022(10) -0.0025(10) 0.0076(10)
C6 0.0229(11) 0.0219(11) 0.0314(13) -0.0003(10) 0.0022(10) 0.0004(9)
C7 0.0190(11) 0.0182(11) 0.0307(13) -0.0095(10) -0.0039(10) 0.0018(8)
C8 0.0254(11) 0.0227(11) 0.0209(12) -0.0055(9) -0.0025(9) -0.0002(9)
C9 0.0226(11) 0.0230(11) 0.0204(11) -0.0029(9) -0.0036(9) -0.0021(8)
C10 0.0325(12) 0.0189(11) 0.0302(13) 0.0000(10) -0.0023(10) 0.0001(9)
C11 0.0371(14) 0.0275(13) 0.0344(14) 0.0084(11) -0.0006(12) -0.0035(10)
C12 0.0246(11) 0.0250(11) 0.0257(12) -0.0039(10) 0.0042(10) 0.0032(9)
C13 0.0357(13) 0.0300(13) 0.0313(13) -0.0076(11) 0.0052(11) 0.0054(10)
C14 0.0185(10) 0.0254(12) 0.0223(12) -0.0007(10) 0.0018(9) 0.0028(9)
C15 0.0269(12) 0.0349(13) 0.0204(12) 0.0039(10) 0.0020(10) 0.0037(9)
C16 0.0230(11) 0.0220(11) 0.0227(12) 0.0034(10) 0.0007(9) -0.0013(8)
C17 0.0309(13) 0.0261(12) 0.0271(13) 0.0061(10) -0.0008(10) 0.0039(9)
C18 0.0264(11) 0.0183(11) 0.0344(14) 0.0061(11) -0.0021(10) -0.0030(9)
C19 0.0302(12) 0.0277(12) 0.0287(13) 0.0050(11) -0.0044(11) -0.0074(9)
C20 0.0430(15) 0.0313(14) 0.0348(15) 0.0137(12) -0.0117(12) -0.0083(11)
C21 0.0337(14) 0.0236(13) 0.0595(17) 0.0106(13) -0.0174(14) -0.0020(10)
C22 0.0278(12) 0.0245(13) 0.0510(17) -0.0071(12) -0.0067(12) -0.0014(10)
C23 0.0244(11) 0.0278(13) 0.0312(13) 0.0022(11) -0.0050(10) -0.0047(9)
C24 0.0196(11) 0.0219(11) 0.0301(13) 0.0032(10) -0.0059(10) -0.0043(8)
C25 0.0268(11) 0.0236(12) 0.0185(11) 0.0004(9) -0.0035(9) 0.0026(9)
C26 0.0241(11) 0.0200(11) 0.0206(11) 0.0022(9) 0.0007(9) 0.0017(8)
C27 0.0350(13) 0.0237(12) 0.0306(13) -0.0054(10) -0.0063(11) 0.0011(10)
C28 0.0519(16) 0.0373(15) 0.0390(16) -0.0122(13) -0.0155(14) 0.0003(12)
C29 0.0204(11) 0.0295(12) 0.0297(13) 0.0013(10) -0.0021(10) -0.0009(9)
C30 0.0244(12) 0.0379(14) 0.0320(14) -0.0025(11) 0.0038(10) -0.0027(10)
C31 0.0258(11) 0.0173(11) 0.0229(12) 0.0008(9) -0.0015(9) -0.0019(8)
C32 0.0401(14) 0.0237(12) 0.0200(12) -0.0035(10) 0.0037(10) -0.0033(10)
C33 0.0221(11) 0.0248(12) 0.0293(13) 0.0007(10) 0.0060(10) 0.0024(8)
C34 0.0302(13) 0.0307(13) 0.0407(15) 0.0067(12) 0.0136(11) 0.0015(10)

loop_
_atom_type_symbol
_atom_type_description
_atom_type_scat_dispersion_real
_atom_type_scat_dispersion_imag
_atom_type_scat_source
C C 0.0033 0.0016 'International Tables Vol C Tables 4.2.6.8 and 6.1.1.4'
H H 0.0000 0.0000 'International Tables Vol C Tables 4.2.6.8 and 6.1.1.4'
P P 0.1023 0.0942 'International Tables Vol C Tables 4.2.6.8 and 6.1.1.4'
S S 0.1246 0.1234 'International Tables Vol C Tables 4.2.6.8 and 6.1.1.4'
Ni Ni 0.3393 1.1124 'International Tables Vol C Tables 4.2.6.8 and 6.1.1.4'

loop_
_geom_angle_atom_site_label_1
_geom_angle_atom_site_label_2
_geom_angle_atom_site_label_3
_geom_angle
_geom_angle_site_symmetry_1
_geom_angle_site_symmetry_3
_geom_angle_publ_flag
C1 Ni1 P1 86.51(7) . . ?
C1 Ni1 P2 174.26(7) . . ?
P1 Ni1 P2 88.75(2) . . ?
C1 Ni1 S1 94.86(7) . . ?
P1 Ni1 S1 176.50(3) . . ?
P2 Ni1 S1 90.05(2) . . ?
C18 Ni2 P3 86.70(7) . . ?
C18 Ni2 P4 174.18(8) . . ?
P3 Ni2 P4 87.88(2) . . ?
C18 Ni2 S2 95.42(7) . . ?
P3 Ni2 S2 177.25(3) . . ?
P4 Ni2 S2 90.06(2) . . ?
C12 P1 C10 103.20(10) . . ?
C12 P1 C8 103.62(11) . . ?
C10 P1 C8 105.83(10) . . ?
C12 P1 Ni1 116.95(7) . . ?
C10 P1 Ni1 116.26(8) . . ?
C8 P1 Ni1 109.71(7) . . ?
C14 P2 C16 104.00(10) . . ?
C14 P2 C9 103.64(10) . . ?
C16 P2 C9 104.49(10) . . ?
C14 P2 Ni1 117.64(7) . . ?
C16 P2 Ni1 117.43(7) . . ?
C9 P2 Ni1 108.08(7) . . ?
C27 P3 C25 102.76(11) . . ?
C27 P3 C29 104.62(11) . . ?
C25 P3 C29 106.50(10) . . ?
C27 P3 Ni2 119.88(8) . . ?
C25 P3 Ni2 109.94(7) . . ?
C29 P3 Ni2 112.04(8) . . ?
C33 P4 C31 104.14(10) . . ?
C33 P4 C26 104.53(10) . . ?
C31 P4 C26 104.56(9) . . ?
C33 P4 Ni2 111.51(7) . . ?
C31 P4 Ni2 121.69(7) . . ?
C26 P4 Ni2 108.97(7) . . ?
C7 S1 Ni1 112.04(7) . . ?
C24 S2 Ni2 111.13(7) . . ?
C3 C2 C7 120.6(2) . . ?
C4 C3 C2 120.6(2) . . ?
C5 C4 C3 119.4(2) . . ?
C4 C5 C6 120.1(2) . . ?
C5 C6 C7 121.7(2) . . ?
C6 C7 C2 117.7(2) . . ?
C6 C7 S1 121.52(17) . . ?
C2 C7 S1 120.79(18) . . ?
C9 C8 P1 109.43(15) . . ?
C8 C9 P2 108.78(14) . . ?
C11 C10 P1 113.73(15) . . ?
C13 C12 P1 115.89(16) . . ?
C15 C14 P2 112.36(14) . . ?
C17 C16 P2 117.03(15) . . ?
C20 C19 C24 120.5(2) . . ?
C21 C20 C19 120.7(2) . . ?
C20 C21 C22 119.5(2) . . ?
C21 C22 C23 120.3(2) . . ?
C22 C23 C24 121.0(2) . . ?
C23 C24 C19 118.0(2) . . ?
C23 C24 S2 121.23(18) . . ?
C19 C24 S2 120.74(18) . . ?
C26 C25 P3 109.47(15) . . ?
C25 C26 P4 108.08(14) . . ?
C28 C27 P3 115.89(17) . . ?
C30 C29 P3 112.86(15) . . ?
C32 C31 P4 112.78(14) . . ?
C34 C33 P4 117.23(15) . . ?

loop_
_geom_bond_atom_site_label_1
_geom_bond_atom_site_label_2
_geom_bond_distance
_geom_bond_site_symmetry_2
_geom_bond_publ_flag
Ni1 C1 1.965(2) . ?
Ni1 P1 2.1196(6) . ?
Ni1 P2 2.1967(6) . ?
Ni1 S1 2.2037(7) . ?
Ni2 C18 1.975(2) . ?
Ni2 P3 2.1222(6) . ?
Ni2 P4 2.1990(6) . ?
Ni2 S2 2.2072(6) . ?
P1 C12 1.837(2) . ?
P1 C10 1.839(2) . ?
P1 C8 1.851(2) . ?
P2 C14 1.831(2) . ?
P2 C16 1.833(2) . ?
P2 C9 1.842(2) . ?
P3 C27 1.836(2) . ?
P3 C25 1.843(2) . ?
P3 C29 1.844(2) . ?
P4 C33 1.831(2) . ?
P4 C31 1.832(2) . ?
P4 C26 1.841(2) . ?
S1 C7 1.778(2) . ?
S2 C24 1.771(2) . ?
C2 C3 1.386(3) . ?
C2 C7 1.401(3) . ?
C3 C4 1.382(3) . ?
C4 C5 1.380(3) . ?
C5 C6 1.381(3) . ?
C6 C7 1.389(3) . ?
C8 C9 1.538(3) . ?
C10 C11 1.526(3) . ?
C12 C13 1.522(3) . ?
C14 C15 1.533(3) . ?
C16 C17 1.529(3) . ?
C19 C20 1.391(3) . ?
C19 C24 1.400(3) . ?
C20 C21 1.378(4) . ?
C21 C22 1.381(4) . ?
C22 C23 1.391(3) . ?
C23 C24 1.394(3) . ?
C25 C26 1.536(3) . ?
C27 C28 1.523(3) . ?
C29 C30 1.525(3) . ?
C31 C32 1.526(3) . ?
C33 C34 1.520(3) . ?

loop_
_geom_torsion_atom_site_label_1
_geom_torsion_atom_site_label_2
_geom_torsion_atom_site_label_3
_geom_torsion_atom_site_label_4
_geom_torsion
_geom_torsion_site_symmetry_1
_geom_torsion_site_symmetry_2
_geom_torsion_site_symmetry_3
_geom_torsion_site_symmetry_4
_geom_torsion_publ_flag
C1 Ni1 P1 C12 55.84(11) . . . . ?
P2 Ni1 P1 C12 -127.40(9) . . . . ?
S1 Ni1 P1 C12 -57.4(4) . . . . ?
C1 Ni1 P1 C10 -66.61(10) . . . . ?
P2 Ni1 P1 C10 110.15(8) . . . . ?
S1 Ni1 P1 C10 -180(34) . . . . ?
C1 Ni1 P1 C8 173.41(10) . . . . ?
P2 Ni1 P1 C8 -9.83(8) . . . . ?
S1 Ni1 P1 C8 60.1(4) . . . . ?
C1 Ni1 P2 C14 -93.7(8) . . . . ?
P1 Ni1 P2 C14 -128.01(8) . . . . ?
S1 Ni1 P2 C14 55.28(8) . . . . ?
C1 Ni1 P2 C16 140.9(8) . . . . ?
P1 Ni1 P2 C16 106.58(8) . . . . ?
S1 Ni1 P2 C16 -70.13(9) . . . . ?
C1 Ni1 P2 C9 23.1(8) . . . . ?
P1 Ni1 P2 C9 -11.20(8) . . . . ?
S1 Ni1 P2 C9 172.09(8) . . . . ?
C18 Ni2 P3 C27 47.46(12) . . . . ?
P4 Ni2 P3 C27 -130.42(10) . . . . ?
S2 Ni2 P3 C27 -172(6) . . . . ?
C18 Ni2 P3 C25 166.10(10) . . . . ?
P4 Ni2 P3 C25 -11.78(8) . . . . ?
S2 Ni2 P3 C25 -53.5(6) . . . . ?
C18 Ni2 P3 C29 -75.68(11) . . . . ?
P4 Ni2 P3 C29 106.44(8) . . . . ?
S2 Ni2 P3 C29 64.7(6) . . . . ?
C18 Ni2 P4 C33 83.9(7) . . . . ?
P3 Ni2 P4 C33 105.23(9) . . . . ?
S2 Ni2 P4 C33 -76.60(9) . . . . ?
C18 Ni2 P4 C31 -152.6(7) . . . . ?
P3 Ni2 P4 C31 -131.28(8) . . . . ?
S2 Ni2 P4 C31 46.89(8) . . . . ?
C18 Ni2 P4 C26 -31.0(7) . . . . ?
P3 Ni2 P4 C26 -9.64(8) . . . . ?
S2 Ni2 P4 C26 168.53(8) . . . . ?
C1 Ni1 S1 C7 -3.18(11) . . . . ?
P1 Ni1 S1 C7 109.9(4) . . . . ?
P2 Ni1 S1 C7 179.79(9) . . . . ?
C18 Ni2 S2 C24 -20.75(11) . . . . ?
P3 Ni2 S2 C24 -161.0(6) . . . . ?
P4 Ni2 S2 C24 157.30(9) . . . . ?
C7 C2 C3 C4 1.3(3) . . . . ?
C2 C3 C4 C5 -1.5(3) . . . . ?
C3 C4 C5 C6 0.6(3) . . . . ?
C4 C5 C6 C7 0.3(3) . . . . ?
C5 C6 C7 C2 -0.5(3) . . . . ?
C5 C6 C7 S1 177.61(16) . . . . ?
C3 C2 C7 C6 -0.4(3) . . . . ?
C3 C2 C7 S1 -178.46(17) . . . . ?
Ni1 S1 C7 C6 93.13(18) . . . . ?
Ni1 S1 C7 C2 -88.84(18) . . . . ?
C12 P1 C8 C9 159.14(15) . . . . ?
C10 P1 C8 C9 -92.62(16) . . . . ?
Ni1 P1 C8 C9 33.54(16) . . . . ?
P1 C8 C9 P2 -42.04(18) . . . . ?
C14 P2 C9 C8 159.70(15) . . . . ?
C16 P2 C9 C8 -91.65(16) . . . . ?
Ni1 P2 C9 C8 34.15(16) . . . . ?
C12 P1 C10 C11 -178.46(17) . . . . ?
C8 P1 C10 C11 73.00(19) . . . . ?
Ni1 P1 C10 C11 -49.05(19) . . . . ?
C10 P1 C12 C13 -59.2(2) . . . . ?
C8 P1 C12 C13 51.0(2) . . . . ?
Ni1 P1 C12 C13 171.81(15) . . . . ?
C16 P2 C14 C15 176.03(15) . . . . ?
C9 P2 C14 C15 -74.95(17) . . . . ?
Ni1 P2 C14 C15 44.24(17) . . . . ?
C14 P2 C16 C17 38.39(19) . . . . ?
C9 P2 C16 C17 -70.00(19) . . . . ?
Ni1 P2 C16 C17 170.31(14) . . . . ?
C24 C19 C20 C21 1.1(4) . . . . ?
C19 C20 C21 C22 -0.5(4) . . . . ?
C20 C21 C22 C23 -0.1(4) . . . . ?
C21 C22 C23 C24 0.1(3) . . . . ?
C22 C23 C24 C19 0.5(3) . . . . ?
C22 C23 C24 S2 -176.43(16) . . . . ?
C20 C19 C24 C23 -1.1(3) . . . . ?
C20 C19 C24 S2 175.86(17) . . . . ?
Ni2 S2 C24 C23 -58.71(19) . . . . ?
Ni2 S2 C24 C19 124.46(17) . . . . ?
C27 P3 C25 C26 164.33(15) . . . . ?
C29 P3 C25 C26 -85.98(16) . . . . ?
Ni2 P3 C25 C26 35.61(16) . . . . ?
P3 C25 C26 P4 -42.38(17) . . . . ?
C33 P4 C26 C25 -86.16(16) . . . . ?
C31 P4 C26 C25 164.69(14) . . . . ?
Ni2 P4 C26 C25 33.15(16) . . . . ?
C25 P3 C27 C28 63.4(2) . . . . ?
C29 P3 C27 C28 -47.7(2) . . . . ?
Ni2 P3 C27 C28 -174.38(16) . . . . ?
C27 P3 C29 C30 -174.93(17) . . . . ?
C25 P3 C29 C30 76.69(19) . . . . ?
Ni2 P3 C29 C30 -43.55(18) . . . . ?
C33 P4 C31 C32 -178.62(16) . . . . ?
C26 P4 C31 C32 -69.19(17) . . . . ?
Ni2 P4 C31 C32 54.52(17) . . . . ?
C31 P4 C33 C34 48.1(2) . . . . ?
C26 P4 C33 C34 -61.3(2) . . . . ?
Ni2 P4 C33 C34 -178.90(16) . . . . ?
